data_2210439
loop_
_publ_author_name
'Periasamy Devi'
'Pakianathan Thomas Muthiah'
'Urszula Rychlewska'
'Agnieszka Plutecka'

_publ_section_title
;
 Hydrogen-bonding patterns in pyrimethaminium 3-chlorobenzoate
;
_journal_coeditor_code XU2096
_journal_issue 9
_journal_name_full 'Acta Crystallographica Section E'
_journal_page_first o3704
_journal_page_last o3706
_journal_paper_doi 10.1107/S1600536806030315
_journal_volume 62
_journal_year 2006
_chemical_formula_iupac 'C12 H14 Cl N4 +, C7 H4 Cl O2 -'
_chemical_formula_moiety 'C12 H14 Cl N4 +, C7 H4 Cl O2 -'
_chemical_formula_sum 'C19 H18 Cl2 N4 O2'
_chemical_formula_weight 405.27
_chemical_name_common 'pyrimethamine m-chlorobenzoate'
_chemical_name_systematic
;
2,4-diamino-5-(4-chlorophenyl)-6-ethylpyrimidin-1-ium 3-chlorobenzoate
;
_space_group_IT_number 2
_symmetry_cell_setting triclinic
_symmetry_space_group_name_Hall '-P 1'
_symmetry_space_group_name_H-M 'P -1'
_atom_sites_solution_hydrogens geom
_atom_sites_solution_primary direct
_atom_sites_solution_secondary difmap
_cell_angle_alpha 65.90(3)
_cell_angle_beta 82.80(3)
_cell_angle_gamma 76.45(3)
_cell_formula_units_Z 2
_cell_length_a 9.139(2)
_cell_length_b 10.337(2)
_cell_length_c 11.121(2)
_cell_measurement_reflns_used 2044
_cell_measurement_temperature 170(2)
_cell_measurement_theta_max 26.1
_cell_measurement_theta_min 3.1
_cell_volume 931.8(4)
_computing_cell_refinement 'Crysalis RED (Oxford Diffraction, 2004)'
_computing_data_collection 'CrysAlis CCD (Oxford Diffraction, 2004)'
_computing_data_reduction 'Crysalis RED'
_computing_molecular_graphics 'ORTEPII (Johnson, 1976)'
_computing_publication_material 'PLATON (Spek, 2003}'
_computing_structure_refinement 'SHELXL97 (Sheldrick, 1997)'
_computing_structure_solution 'SHELXS97 (Sheldrick, 1997)'
_diffrn_ambient_temperature 170(2)
_diffrn_measured_fraction_theta_full 0.98
_diffrn_measured_fraction_theta_max 0.98
_diffrn_measurement_device_type 'Kuma KM-4-CCD \k-geometry'
_diffrn_measurement_method \w
_diffrn_radiation_monochromator graphite
_diffrn_radiation_source 'fine-focus sealed tube'
_diffrn_radiation_type MoK\a
_diffrn_radiation_wavelength 0.71073
_diffrn_reflns_av_R_equivalents 0.055
_diffrn_reflns_av_sigmaI/netI 0.071
_diffrn_reflns_limit_h_max 9
_diffrn_reflns_limit_h_min -11
_diffrn_reflns_limit_k_max 12
_diffrn_reflns_limit_k_min -12
_diffrn_reflns_limit_l_max 13
_diffrn_reflns_limit_l_min -12
_diffrn_reflns_number 7913
_diffrn_reflns_theta_full 26.1
_diffrn_reflns_theta_max 26.1
_diffrn_reflns_theta_min 3.1
_diffrn_standards_interval_count 0
_diffrn_standards_interval_time 0
_diffrn_standards_number 0
_exptl_absorpt_coefficient_mu 0.371
_exptl_absorpt_correction_T_max 0.924
_exptl_absorpt_correction_T_min 0.770
_exptl_absorpt_correction_type numerical
_exptl_absorpt_process_details '(CrysAlis RED; Clark & Reid, 1995; Oxford Diffraction, 2004)'
_exptl_crystal_colour colourless
_exptl_crystal_density_diffrn 1.444
_exptl_crystal_density_method 'Not Measured'
_exptl_crystal_description prism
_exptl_crystal_F_000 420
_exptl_crystal_size_max 0.4
_exptl_crystal_size_mid 0.3
_exptl_crystal_size_min 0.1
_refine_diff_density_max 0.24
_refine_diff_density_min -0.26
_refine_ls_extinction_method none
_refine_ls_goodness_of_fit_ref 0.966
_refine_ls_hydrogen_treatment constr
_refine_ls_matrix_type full
_refine_ls_number_parameters 245
_refine_ls_number_reflns 3616
_refine_ls_number_restraints 0
_refine_ls_restrained_S_all 0.966
_refine_ls_R_factor_all 0.076
_refine_ls_R_factor_gt 0.044
_refine_ls_shift/su_max 0.000
_refine_ls_shift/su_mean 0.000
_refine_ls_structure_factor_coef Fsqd
_refine_ls_weighting_details 'calc w=1/[\s^2^(Fo^2^)+(0.0619P)^2^] where P=(Fo^2^+2Fc^2^)/3'
_refine_ls_weighting_scheme calc
_refine_ls_wR_factor_gt 0.112
_refine_ls_wR_factor_ref 0.122
_reflns_number_gt 2359
_reflns_number_total 3616
_reflns_threshold_expression I>2\s(I)
_cod_data_source_file xu2096.cif
_cod_data_source_block I
_cod_depositor_comments
;
The following automatic conversions were performed:
'_symmetry_cell_setting' value 'Triclinic' changed to 'triclinic'
according to '/home/saulius/struct/CIF-dictionaries/cif_core.dic'
dictionary named 'cif_core.dic' version 2.4.1 from 2010-06-29.

Automatic conversion script
Id: cif_fix_enum 1527 2010-12-29 10:47:43Z saulius 

The following automatic conversions were performed:

'_symmetry_cell_setting' value 'Triclinic' changed to 'triclinic'
according to /home/saulius/struct/CIF-dictionaries/cif_core.dic
dictionary named 'cif_core.dic' version 2.4.1 from 2010-06-29.

Automatic conversion script
Id: cif_fix_values 1715 2011-07-08 13:25:40Z adriana 
;
_cod_database_code 2210439
_cod_database_fobs_code 2210439

loop_
_symmetry_equiv_pos_as_xyz
x,y,z
-x,-y,-z

loop_
_atom_site_aniso_label
_atom_site_aniso_U_11
_atom_site_aniso_U_22
_atom_site_aniso_U_33
_atom_site_aniso_U_12
_atom_site_aniso_U_13
_atom_site_aniso_U_23
Cl1 0.0595(5) 0.0213(4) 0.0498(5) -0.0079(3) -0.0113(4) -0.0009(3)
N1 0.0345(11) 0.0220(11) 0.0271(12) -0.0088(9) -0.0086(10) -0.0088(10)
N2 0.0371(12) 0.0219(11) 0.0348(13) -0.0059(9) -0.0144(10) -0.0080(10)
N3 0.0275(11) 0.0219(11) 0.0250(12) -0.0074(9) -0.0041(9) -0.0071(9)
N4 0.0423(12) 0.0223(11) 0.0273(12) -0.0076(9) -0.0127(10) -0.0072(10)
C2 0.0252(13) 0.0249(13) 0.0223(14) -0.0072(10) -0.0004(11) -0.0066(11)
C4 0.0252(13) 0.0228(13) 0.0240(14) -0.0076(10) -0.0008(11) -0.0090(11)
C5 0.0267(13) 0.0216(13) 0.0206(14) -0.0043(10) -0.0023(11) -0.0072(11)
C6 0.0282(13) 0.0253(13) 0.0216(14) -0.0065(10) -0.0015(11) -0.0081(11)
C7 0.0387(15) 0.0246(14) 0.0359(16) -0.0060(11) -0.0122(12) -0.0101(12)
C8 0.0587(19) 0.0499(19) 0.0323(18) -0.0084(15) -0.0113(14) -0.0176(15)
C9 0.0319(13) 0.0217(13) 0.0207(14) -0.0062(10) -0.0096(11) -0.0062(11)
C10 0.0325(14) 0.0267(14) 0.0279(15) -0.0040(11) -0.0026(12) -0.0098(12)
C11 0.0354(15) 0.0297(14) 0.0264(15) -0.0116(12) -0.0005(12) -0.0060(12)
C12 0.0408(15) 0.0183(13) 0.0279(15) -0.0058(11) -0.0140(12) -0.0044(11)
C13 0.0339(14) 0.0263(14) 0.0302(15) -0.0008(11) -0.0070(12) -0.0130(12)
C14 0.0342(14) 0.0271(14) 0.0236(14) -0.0082(11) -0.0039(11) -0.0083(12)
Cl2 0.0711(5) 0.0346(4) 0.0417(5) -0.0234(4) -0.0111(4) -0.0024(3)
O1 0.0519(11) 0.0224(10) 0.0400(12) -0.0112(8) -0.0178(9) -0.0057(9)
O2 0.0340(10) 0.0286(10) 0.0333(11) -0.0072(8) -0.0081(8) -0.0088(9)
C15 0.0438(16) 0.0259(14) 0.0244(15) -0.0094(12) -0.0062(12) -0.0125(12)
C16 0.0345(14) 0.0247(13) 0.0229(14) -0.0051(11) -0.0039(11) -0.0136(12)
C17 0.0326(14) 0.0271(14) 0.0258(15) -0.0057(11) -0.0038(11) -0.0129(12)
C18 0.0411(16) 0.0294(14) 0.0250(15) -0.0116(12) -0.0009(12) -0.0110(12)
C19 0.0367(16) 0.0465(18) 0.0334(17) -0.0170(13) 0.0036(13) -0.0174(14)
C20 0.0310(15) 0.0487(18) 0.0349(17) -0.0044(13) -0.0038(13) -0.0220(15)
C21 0.0387(15) 0.0264(14) 0.0276(15) -0.0001(11) -0.0052(12) -0.0127(12)

loop_
_atom_site_type_symbol
_atom_site_label
_atom_site_fract_x
_atom_site_fract_y
_atom_site_fract_z
_atom_site_U_iso_or_equiv
_atom_site_thermal_displace_type
_atom_site_calc_flag
_atom_site_refinement_flags
_atom_site_occupancy
Cl Cl1 0.77459(8) -0.74814(7) 0.65211(8) 0.0471(3) Uani . . 1.000
N N1 0.6618(2) 0.1332(2) 0.26512(19) 0.0269(7) Uani . . 1.000
N N2 0.5194(2) 0.3155(2) 0.0992(2) 0.0311(7) Uani . . 1.000
N N3 0.5327(2) 0.0799(2) 0.12575(19) 0.0248(7) Uani . . 1.000
N N4 0.5461(2) -0.1560(2) 0.1608(2) 0.0302(7) Uani . . 1.000
C C2 0.5702(3) 0.1749(3) 0.1636(2) 0.0247(8) Uani . . 1.000
C C4 0.5780(3) -0.0617(2) 0.2018(2) 0.0236(8) Uani . . 1.000
C C5 0.6600(2) -0.1108(2) 0.3193(2) 0.0233(8) Uani . . 1.000
C C6 0.7077(3) -0.0093(3) 0.3440(2) 0.0251(8) Uani . . 1.000
C C7 0.8112(3) -0.0420(3) 0.4525(3) 0.0327(9) Uani . . 1.000
C C8 0.7296(3) -0.0655(3) 0.5859(3) 0.0460(11) Uani . . 1.000
C C9 0.6923(3) -0.2685(2) 0.4057(2) 0.0245(8) Uani . . 1.000
C C10 0.5939(3) -0.3272(3) 0.5105(2) 0.0295(8) Uani . . 1.000
C C11 0.6181(3) -0.4734(3) 0.5874(3) 0.0313(8) Uani . . 1.000
C C12 0.7421(3) -0.5629(3) 0.5590(3) 0.0294(8) Uani . . 1.000
C C13 0.8415(3) -0.5086(3) 0.4559(3) 0.0299(8) Uani . . 1.000
C C14 0.8170(3) -0.3615(3) 0.3805(2) 0.0282(8) Uani . . 1.000
Cl Cl2 0.93722(9) 0.94582(8) -0.11886(7) 0.0502(3) Uani . . 1.000
O O1 0.80158(19) 0.33299(18) 0.25822(18) 0.0381(6) Uani . . 1.000
O O2 0.63366(18) 0.52881(17) 0.14315(16) 0.0323(6) Uani . . 1.000
C C15 0.7665(3) 0.4624(3) 0.1799(2) 0.0296(9) Uani . . 1.000
C C16 0.8918(3) 0.5475(3) 0.1271(2) 0.0258(8) Uani . . 1.000
C C17 0.8624(3) 0.6897(3) 0.0353(2) 0.0275(8) Uani . . 1.000
C C18 0.9749(3) 0.7684(3) -0.0036(2) 0.0309(9) Uani . . 1.000
C C19 1.1169(3) 0.7081(3) 0.0459(3) 0.0372(10) Uani . . 1.000
C C20 1.1480(3) 0.5662(3) 0.1333(3) 0.0367(10) Uani . . 1.000
C C21 1.0369(3) 0.4844(3) 0.1737(2) 0.0310(8) Uani . . 1.000
H H1 0.69170 0.19790 0.28030 0.0320 Uiso calc R 1.000
H H2A 0.46250 0.34540 0.03320 0.0370 Uiso calc R 1.000
H H2B 0.54330 0.37670 0.12340 0.0370 Uiso calc R 1.000
H H4A 0.49890 -0.12560 0.08910 0.0360 Uiso calc R 1.000
H H4B 0.57280 -0.24740 0.20610 0.0360 Uiso calc R 1.000
H H7A 0.86280 0.03750 0.42860 0.0390 Uiso calc R 1.000
H H7B 0.88680 -0.12820 0.46050 0.0390 Uiso calc R 1.000
H H8A 0.65190 0.01780 0.57810 0.0690 Uiso calc R 1.000
H H8B 0.80010 -0.07980 0.64950 0.0690 Uiso calc R 1.000
H H8C 0.68550 -0.14930 0.61390 0.0690 Uiso calc R 1.000
H H10 0.51000 -0.26630 0.52870 0.0350 Uiso calc R 1.000
H H11 0.55200 -0.51090 0.65720 0.0380 Uiso calc R 1.000
H H13 0.92430 -0.57050 0.43730 0.0360 Uiso calc R 1.000
H H14 0.88480 -0.32440 0.31210 0.0340 Uiso calc R 1.000
H H17 0.76730 0.73150 0.00030 0.0330 Uiso calc R 1.000
H H19 1.19120 0.76300 0.02050 0.0450 Uiso calc R 1.000
H H20 1.24430 0.52450 0.16560 0.0440 Uiso calc R 1.000
H H21 1.05910 0.38790 0.23170 0.0370 Uiso calc R 1.000

loop_
_atom_type_symbol
_atom_type_description
_atom_type_scat_dispersion_real
_atom_type_scat_dispersion_imag
_atom_type_scat_source
O O 0.0106 0.0060 'International Tables Vol C Tables 4.2.6.8 and 6.1.1.4'
N N 0.0061 0.0033 'International Tables Vol C Tables 4.2.6.8 and 6.1.1.4'
Cl Cl 0.1484 0.1585 'International Tables Vol C Tables 4.2.6.8 and 6.1.1.4'
H H 0.0000 0.0000 'International Tables Vol C Tables 4.2.6.8 and 6.1.1.4'
C C 0.0033 0.0016 'International Tables Vol C Tables 4.2.6.8 and 6.1.1.4'

loop_
_geom_angle_atom_site_label_1
_geom_angle_atom_site_label_2
_geom_angle_atom_site_label_3
_geom_angle
_geom_angle_publ_flag
C2 N1 C6 121.4(2) ?
C2 N3 C4 116.9(2) ?
C2 N1 H1 119.30 no
C6 N1 H1 119.28 no
C2 N2 H2A 119.93 no
C2 N2 H2B 120.03 no
H2A N2 H2B 120.04 no
H4A N4 H4B 120.01 no
C4 N4 H4A 120.03 no
C4 N4 H4B 119.96 no
N1 C2 N3 122.3(3) ?
N2 C2 N3 119.9(2) ?
N1 C2 N2 117.8(3) ?
N3 C4 N4 116.7(2) ?
N3 C4 C5 122.6(2) ?
N4 C4 C5 120.6(2) ?
C4 C5 C6 117.1(2) no
C4 C5 C9 119.44(19) no
C6 C5 C9 123.5(2) no
N1 C6 C5 118.9(2) ?
N1 C6 C7 116.4(3) ?
C5 C6 C7 124.7(3) no
C6 C7 C8 113.3(2) no
C5 C9 C10 120.7(2) no
C5 C9 C14 121.0(2) no
C10 C9 C14 118.2(2) no
C9 C10 C11 121.5(3) no
C10 C11 C12 118.8(3) no
Cl1 C12 C11 120.1(2) ?
Cl1 C12 C13 118.7(2) ?
C11 C12 C13 121.2(3) no
C12 C13 C14 119.4(3) no
C9 C14 C13 120.8(2) no
C6 C7 H7A 108.93 no
C6 C7 H7B 108.91 no
C8 C7 H7A 108.90 no
C8 C7 H7B 108.87 no
H7A C7 H7B 107.74 no
C7 C8 H8A 109.46 no
C7 C8 H8B 109.45 no
C7 C8 H8C 109.44 no
H8A C8 H8B 109.50 no
H8A C8 H8C 109.47 no
H8B C8 H8C 109.51 no
C9 C10 H10 119.25 no
C11 C10 H10 119.22 no
C10 C11 H11 120.60 no
C12 C11 H11 120.62 no
C12 C13 H13 120.30 no
C14 C13 H13 120.27 no
C9 C14 H14 119.60 no
C13 C14 H14 119.62 no
O1 C15 O2 125.0(3) ?
O1 C15 C16 117.5(2) ?
O2 C15 C16 117.5(2) ?
C15 C16 C17 120.7(3) no
C15 C16 C21 119.9(2) no
C17 C16 C21 119.4(3) no
C16 C17 C18 119.7(3) no
Cl2 C18 C17 119.3(2) ?
Cl2 C18 C19 119.6(2) ?
C17 C18 C19 121.1(3) no
C18 C19 C20 119.5(3) no
C19 C20 C21 120.5(3) no
C16 C21 C20 119.7(3) no
C16 C17 H17 120.18 no
C18 C17 H17 120.16 no
C18 C19 H19 120.29 no
C20 C19 H19 120.20 no
C19 C20 H20 119.78 no
C21 C20 H20 119.68 no
C16 C21 H21 120.12 no
C20 C21 H21 120.14 no

loop_
_geom_bond_atom_site_label_1
_geom_bond_atom_site_label_2
_geom_bond_distance
_geom_bond_publ_flag
Cl1 C12 1.737(3) yes
Cl2 C18 1.738(3) yes
O1 C15 1.252(3) yes
O2 C15 1.272(3) yes
N1 C6 1.365(4) yes
N1 C2 1.353(3) yes
N2 C2 1.326(4) yes
N3 C2 1.338(4) yes
N3 C4 1.350(3) yes
N4 C4 1.331(3) yes
N1 H1 0.8602 no
N2 H2A 0.8601 no
N2 H2B 0.8596 no
N4 H4A 0.8595 no
N4 H4B 0.8603 no
C4 C5 1.433(3) no
C5 C9 1.495(3) no
C5 C6 1.359(4) no
C6 C7 1.506(4) no
C7 C8 1.526(4) no
C9 C14 1.389(4) no
C9 C10 1.397(3) no
C10 C11 1.378(4) no
C11 C12 1.378(4) no
C12 C13 1.381(4) no
C13 C14 1.383(4) no
C7 H7A 0.9696 no
C7 H7B 0.9703 no
C8 H8C 0.9600 no
C8 H8A 0.9598 no
C8 H8B 0.9599 no
C10 H10 0.9296 no
C11 H11 0.9296 no
C13 H13 0.9310 no
C14 H14 0.9298 no
C15 C16 1.520(4) no
C16 C17 1.390(4) no
C16 C21 1.394(4) no
C17 C18 1.378(4) no
C18 C19 1.377(4) no
C19 C20 1.374(5) no
C20 C21 1.388(4) no
C17 H17 0.9301 no
C19 H19 0.9298 no
C20 H20 0.9297 no
C21 H21 0.9299 no

loop_
_geom_contact_atom_site_label_1
_geom_contact_atom_site_label_2
_geom_contact_distance
_geom_contact_site_symmetry_2
_geom_contact_publ_flag
Cl1 Cl2 3.2969(13) 1_536 no
Cl1 N4 3.471(2) 2_646 no
Cl2 Cl2 3.6526(14) 2_775 no
Cl2 Cl1 3.2969(13) 1_574 no
Cl2 H8B 3.1303 1_564 no
O1 C13 3.327(4) 1_565 no
O1 N1 2.643(3) . no
O2 N2 2.856(3) 2_665 no
O2 N2 2.877(3) . no
O2 N4 3.249(3) 1_565 no
O1 H2B 2.8032 . no
O1 H21 2.5027 . no
O1 H1 1.8259 . no
O1 H7A 2.8234 . no
O2 H2B 2.0343 . no
O2 H4B 2.6025 1_565 no
O2 H17 2.5298 . no
O2 H11 2.5904 2_656 no
O2 H2A 2.0306 2_665 no
N1 O1 2.643(3) . no
N2 O2 2.877(3) . no
N2 O2 2.856(3) 2_665 no
N2 C15 3.382(4) . no
N3 N4 3.091(3) 2_655 no
N4 C17 3.390(4) 1_545 no
N4 C14 3.380(3) . no
N4 Cl1 3.471(2) 2_646 no
N4 O2 3.249(3) 1_545 no
N4 N3 3.091(3) 2_655 no
N2 H19 2.9016 2_765 no
N3 H4A 2.2810 2_655 no
N4 H17 2.8834 1_545 no
C2 C19 3.566(4) 2_765 no
C8 C9 3.532(4) . no
C9 C8 3.532(4) . no
C11 C11 3.350(4) 2_646 no
C13 C14 3.510(4) 2_746 no
C13 C15 3.370(4) 1_545 no
C13 C21 3.430(4) 1_545 no
C13 C13 3.238(4) 2_746 no
C13 C16 3.448(4) 1_545 no
C13 O1 3.327(4) 1_545 no
C14 N4 3.380(3) . no
C14 C13 3.510(4) 2_746 no
C14 C15 3.532(4) 1_545 no
C14 C21 3.493(4) 1_545 no
C14 C16 3.267(4) 1_545 no
C15 C14 3.532(4) 1_565 no
C15 C13 3.370(4) 1_565 no
C15 C19 3.551(4) 2_765 no
C15 N2 3.382(4) . no
C15 C20 3.589(4) 2_765 no
C16 C16 3.581(4) 2_765 no
C16 C21 3.461(3) 2_765 no
C16 C13 3.448(4) 1_565 no
C16 C14 3.267(4) 1_565 no
C17 N4 3.390(4) 1_565 no
C17 C21 3.405(4) 2_765 no
C19 C15 3.551(4) 2_765 no
C19 C2 3.566(4) 2_765 no
C20 C15 3.589(4) 2_765 no
C21 C14 3.493(4) 1_565 no
C21 C17 3.405(4) 2_765 no
C21 C13 3.430(4) 1_565 no
C21 C16 3.461(3) 2_765 no
C2 H19 2.7968 2_765 no
C4 H4A 3.0863 2_655 no
C5 H8A 3.0245 2_656 no
C9 H4B 2.5036 . no
C9 H8C 3.0234 . no
C9 H7B 2.7992 . no
C10 H8C 2.8451 . no
C11 H20 2.9623 2_756 no
C13 H13 2.9851 2_746 no
C14 H13 3.0738 2_746 no
C14 H4B 2.8490 . no
C15 H2B 2.6388 . no
C15 H2A 3.0648 2_665 no
C15 H1 2.7168 . no
C16 H14 2.8535 1_565 no
C17 H14 3.0523 1_565 no
C21 H14 2.9779 1_565 no
C21 H13 2.8519 1_565 no
H1 O1 1.8259 . no
H1 H2B 2.2550 . no
H1 H7A 2.2611 . no
H1 C15 2.7168 . no
H2A O2 2.0306 2_665 no
H2A H17 2.5301 2_665 no
H2A C15 3.0648 2_665 no
H2B O1 2.8032 . no
H2B H1 2.2550 . no
H2B C15 2.6388 . no
H2B O2 2.0343 . no
H4A N3 2.2810 2_655 no
H4A H4A 2.5461 2_655 no
H4A C4 3.0863 2_655 no
H4B C9 2.5036 . no
H4B C14 2.8490 . no
H4B O2 2.6025 1_545 no
H7A O1 2.8234 . no
H7A H1 2.2611 . no
H7B C9 2.7992 . no
H8A H10 2.5232 2_656 no
H8A C5 3.0245 2_656 no
H8B Cl2 3.1303 1_546 no
H8C C9 3.0234 . no
H8C C10 2.8451 . no
H10 H8A 2.5232 2_656 no
H11 O2 2.5904 2_656 no
H13 C14 3.0738 2_746 no
H13 C21 2.8519 1_545 no
H13 C13 2.9851 2_746 no
H14 C17 3.0523 1_545 no
H14 C21 2.9779 1_545 no
H14 C16 2.8535 1_545 no
H17 O2 2.5298 . no
H17 N4 2.8834 1_565 no
H17 H2A 2.5301 2_665 no
H19 N2 2.9016 2_765 no
H19 C2 2.7968 2_765 no
H20 C11 2.9623 2_756 no
H21 O1 2.5027 . no

loop_
_geom_hbond_atom_site_label_D
_geom_hbond_atom_site_label_H
_geom_hbond_atom_site_label_A
_geom_hbond_site_symmetry_A
_geom_hbond_distance_DH
_geom_hbond_distance_HA
_geom_hbond_distance_DA
_geom_hbond_angle_DHA
_geom_hbond_publ_flag
N1 H1 O1 . 0.86 1.83 2.643(3) 158 yes
N2 H2A O2 2_665 0.86 2.03 2.856(3) 161 yes
N2 H2B O2 . 0.86 2.03 2.877(3) 167 yes
N4 H4A N3 2_655 0.86 2.28 3.091(3) 157 yes
C11 H11 O2 2_656 0.93 2.59 3.477(4) 160 yes

loop_
_geom_torsion_atom_site_label_1
_geom_torsion_atom_site_label_2
_geom_torsion_atom_site_label_3
_geom_torsion_atom_site_label_4
_geom_torsion
_geom_torsion_publ_flag
C6 N1 C2 N2 173.9(2) no
C6 N1 C2 N3 -7.4(4) no
C2 N1 C6 C5 0.1(4) no
C2 N1 C6 C7 179.2(2) no
C4 N3 C2 N1 6.5(4) no
C4 N3 C2 N2 -174.8(2) no
C2 N3 C4 N4 -177.2(2) no
C2 N3 C4 C5 1.1(3) no
N4 C4 C5 C9 -8.0(3) no
N3 C4 C5 C6 -7.9(3) no
N3 C4 C5 C9 173.7(2) no
N4 C4 C5 C6 170.4(2) no
C9 C5 C6 N1 -174.6(2) no
C9 C5 C6 C7 6.3(4) no
C4 C5 C9 C10 -92.0(3) no
C4 C5 C6 C7 -172.0(2) no
C4 C5 C6 N1 7.0(3) no
C4 C5 C9 C14 85.1(3) no
C6 C5 C9 C10 89.7(3) no
C6 C5 C9 C14 -93.2(3) no
C5 C6 C7 C8 -83.2(4) no
N1 C6 C7 C8 97.7(3) no
C5 C9 C10 C11 176.9(2) no
C14 C9 C10 C11 -0.3(4) no
C5 C9 C14 C13 -176.1(2) no
C10 C9 C14 C13 1.1(4) no
C9 C10 C11 C12 -0.3(4) no
C10 C11 C12 C13 0.2(5) no
C10 C11 C12 Cl1 -179.0(2) no
C11 C12 C13 C14 0.6(5) no
Cl1 C12 C13 C14 179.8(2) no
C12 C13 C14 C9 -1.3(4) no
O1 C15 C16 C17 177.1(2) no
O1 C15 C16 C21 -4.8(4) no
O2 C15 C16 C17 -4.2(4) no
O2 C15 C16 C21 173.9(2) no
C15 C16 C17 C18 175.0(2) no
C21 C16 C17 C18 -3.1(4) no
C15 C16 C21 C20 -174.8(3) no
C17 C16 C21 C20 3.3(4) no
C16 C17 C18 Cl2 179.8(2) no
C16 C17 C18 C19 0.7(4) no
Cl2 C18 C19 C20 -177.6(2) no
C17 C18 C19 C20 1.4(4) no
C18 C19 C20 C21 -1.2(5) no
C19 C20 C21 C16 -1.2(4) no

loop_
_cod_related_entry_id
_cod_related_entry_database
_cod_related_entry_code
1 ChemSpider 21127377
